data_4032072
loop_
_publ_author_name
'Jung, Youngeun'
'Singh, Dileep Kumar'
'Kim, Ikyon'

_publ_section_title
;
 Symmetry-based approach to oligostilbenoids: Rapid entry to
 viniferifuran, shoreaphenol, malibatol A, and diptoindonesin G
;
_journal_name_full 'Beilstein Journal of Organic Chemistry'
_journal_page_first 2689
_journal_paper_doi 10.3762/bjoc.12.266
_journal_volume 12
_journal_year 2016
_chemical_formula_moiety 'C18 H16 O5'
_chemical_formula_sum 'C18 H16 O5'
_chemical_formula_weight 312.31
_space_group_crystal_system monoclinic
_space_group_IT_number 14
_space_group_name_Hall '-P 2ybc'
_space_group_name_H-M_alt 'P 1 21/c 1'
_symmetry_space_group_name_Hall '-P 2ybc'
_symmetry_space_group_name_H-M 'P 1 21/c 1'
_atom_sites_solution_hydrogens geom
_atom_sites_solution_primary dual
_audit_creation_date 2016-09-02
_audit_creation_method
;
Olex2 1.2
(compiled 2016.08.25 svn.r3337 for OlexSys, GUI svn.r5221)
;
_cell_angle_alpha 90
_cell_angle_beta 110.529(3)
_cell_angle_gamma 90
_cell_formula_units_Z 4
_cell_length_a 11.0577(9)
_cell_length_b 12.8224(10)
_cell_length_c 11.7987(10)
_cell_measurement_reflns_used 3688
_cell_measurement_temperature 303.4
_cell_measurement_theta_max 22.04
_cell_measurement_theta_min 2.43
_cell_volume 1566.7(2)
_computing_cell_refinement 'SAINT v8.34A (Bruker, 2013)'
_computing_data_reduction 'SAINT v8.34A (Bruker, 2013)'
_computing_molecular_graphics 'Olex2 (Dolomanov et al., 2009)'
_computing_publication_material 'Olex2 (Dolomanov et al., 2009)'
_computing_structure_refinement 'ShelXL (Sheldrick, 2015)'
_computing_structure_solution 'ShelXT (Sheldrick, 2015)'
_diffrn_ambient_temperature 303.4
_diffrn_measured_fraction_theta_full 1.000
_diffrn_measured_fraction_theta_max 0.995
_diffrn_measurement_device_type 'Bruker APEX-II CCD'
_diffrn_measurement_method '\f and \w scans'
_diffrn_radiation_type MoK\a
_diffrn_radiation_wavelength 0.71073
_diffrn_reflns_av_R_equivalents 0.0740
_diffrn_reflns_av_unetI/netI 0.0474
_diffrn_reflns_Laue_measured_fraction_full 1.000
_diffrn_reflns_Laue_measured_fraction_max 0.995
_diffrn_reflns_limit_h_max 13
_diffrn_reflns_limit_h_min -13
_diffrn_reflns_limit_k_max 15
_diffrn_reflns_limit_k_min -15
_diffrn_reflns_limit_l_max 14
_diffrn_reflns_limit_l_min -14
_diffrn_reflns_number 21199
_diffrn_reflns_point_group_measured_fraction_full 1.000
_diffrn_reflns_point_group_measured_fraction_max 0.995
_diffrn_reflns_theta_full 26.000
_diffrn_reflns_theta_max 26.068
_diffrn_reflns_theta_min 2.433
_diffrn_standards_number 0
_exptl_absorpt_coefficient_mu 0.097
_exptl_absorpt_correction_T_max 0.7453
_exptl_absorpt_correction_T_min 0.6736
_exptl_absorpt_correction_type multi-scan
_exptl_absorpt_process_details
;
SADABS-2014/5 (Bruker,2014/5) was used for absorption correction.
wR2(int) was 0.0598 before and 0.0550 after correction.
The Ratio of minimum to maximum transmission is 0.9038.
The \l/2 correction factor is 0.00150.
;
_exptl_crystal_colour 'clear colourless'
_exptl_crystal_colour_lustre clear
_exptl_crystal_colour_primary colourless
_exptl_crystal_density_diffrn 1.324
_exptl_crystal_description plate
_exptl_crystal_F_000 656
_exptl_crystal_size_max 0.15
_exptl_crystal_size_mid 0.13
_exptl_crystal_size_min 0.05
_refine_diff_density_max 0.229
_refine_diff_density_min -0.226
_refine_diff_density_rms 0.036
_refine_ls_extinction_method none
_refine_ls_goodness_of_fit_ref 1.032
_refine_ls_hydrogen_treatment constr
_refine_ls_matrix_type full
_refine_ls_number_parameters 222
_refine_ls_number_reflns 3092
_refine_ls_number_restraints 1
_refine_ls_restrained_S_all 1.032
_refine_ls_R_factor_all 0.1362
_refine_ls_R_factor_gt 0.0651
_refine_ls_shift/su_max 0.000
_refine_ls_shift/su_mean 0.000
_refine_ls_structure_factor_coef Fsqd
_refine_ls_weighting_details 'w=1/[\s^2^(Fo^2^)+(0.0723P)^2^+0.5864P] where P=(Fo^2^+2Fc^2^)/3'
_refine_ls_weighting_scheme calc
_refine_ls_wR_factor_gt 0.1454
_refine_ls_wR_factor_ref 0.1766
_reflns_Friedel_coverage 0.000
_reflns_number_gt 1685
_reflns_number_total 3092
_reflns_threshold_expression 'I > 2\s(I)'
_cod_data_source_file 1860-5397-12-266-S2.cif
_cod_data_source_block benzofuran
_cod_database_code 4032072
_shelx_space_group_comment
;
The symmetry employed for this shelxl refinement is uniquely defined
by the following loop, which should always be used as a source of
symmetry information in preference to the above space-group names.
They are only intended as comments.
;
_olex2_refinement_description
;
1. Fixed Uiso
 At 1.2 times of:
  All C(H) groups
 At 1.5 times of:
  All C(H,H,H) groups
2. Restrained distances
 O14-C15A \\sim O14-C15
 with sigma of 0.005
3. Others
 Sof(C15)=Sof(H15D)=Sof(H15E)=Sof(H15F)=1-FVAR(1)
 Sof(C15A)=Sof(H15A)=Sof(H15B)=Sof(H15C)=FVAR(1)
4.a Aromatic/amide H refined with riding coordinates:
 C3(H3), C5(H5), C7(H7), C17(H17), C18(H18), C20(H20), C21(H21)
4.b Idealised Me refined as rotating group:
 C13(H13A,H13B,H13C), C23(H23A,H23B,H23C), C15A(H15A,H15B,H15C), C15(H15D,H15E,
 H15F)
;
_shelx_shelxl_version_number 2016/4
_olex2_submission_special_instructions 'No special instructions were received'

loop_
_space_group_symop_operation_xyz
'x, y, z'
'-x, y+1/2, -z+1/2'
'-x, -y, -z'
'x, -y-1/2, z-1/2'

loop_
_atom_site_label
_atom_site_type_symbol
_atom_site_fract_x
_atom_site_fract_y
_atom_site_fract_z
_atom_site_U_iso_or_equiv
_atom_site_adp_type
_atom_site_occupancy
_atom_site_site_symmetry_order
_atom_site_calc_flag
_atom_site_refinement_flags_posn
_atom_site_refinement_flags_occupancy
_atom_site_disorder_assembly
_atom_site_disorder_group
O1 O 0.24708(18) 0.56193(16) 0.46486(17) 0.0631(6) Uani 1 1 d . . . .
O11 O 0.7466(2) 0.7060(2) 0.4490(2) 0.1068(9) Uani 1 1 d . . . .
O12 O 0.6727(2) 0.7255(2) 0.6000(2) 0.0885(8) Uani 1 1 d . . . .
O14 O 0.3897(3) 0.5175(3) 0.1293(3) 0.1129(10) Uani 1 1 d D . . .
O22 O 0.0186(2) 0.5889(2) 0.8853(2) 0.0874(8) Uani 1 1 d . . . .
C2 C 0.3045(3) 0.6117(2) 0.5765(2) 0.0546(7) Uani 1 1 d . . . .
C3 C 0.4189(3) 0.6527(2) 0.5838(3) 0.0580(7) Uani 1 1 d . . . .
H3 H 0.474625 0.690057 0.648761 0.070 Uiso 1 1 calc R . . .
C4 C 0.5356(3) 0.6440(2) 0.4231(3) 0.0593(7) Uani 1 1 d . . . .
C5 C 0.5151(3) 0.6063(2) 0.3076(3) 0.0702(9) Uani 1 1 d . . . .
H5 H 0.577806 0.617223 0.272949 0.084 Uiso 1 1 calc R . . .
C6 C 0.4041(3) 0.5532(2) 0.2431(3) 0.0706(9) Uani 1 1 d . . . .
C7 C 0.3099(3) 0.5345(2) 0.2889(3) 0.0681(8) Uani 1 1 d . . . .
H7 H 0.235565 0.497602 0.245910 0.082 Uiso 1 1 calc R . . .
C8 C 0.3305(3) 0.5736(2) 0.4035(3) 0.0596(7) Uani 1 1 d . . . .
C9 C 0.4395(3) 0.6287(2) 0.4738(2) 0.0531(7) Uani 1 1 d . . . .
C10 C 0.6615(3) 0.6948(3) 0.4893(3) 0.0733(9) Uani 1 1 d . . . .
C13 C 0.7961(4) 0.7716(4) 0.6720(4) 0.1266(17) Uani 1 1 d . . . .
H13A H 0.800749 0.841512 0.644708 0.190 Uiso 1 1 calc GR . . .
H13B H 0.865062 0.730859 0.663235 0.190 Uiso 1 1 calc GR . . .
H13C H 0.803708 0.772895 0.755619 0.190 Uiso 1 1 calc GR . . .
C16 C 0.2312(2) 0.6066(2) 0.6573(2) 0.0526(7) Uani 1 1 d . . . .
C17 C 0.2591(3) 0.6723(2) 0.7555(3) 0.0707(9) Uani 1 1 d . . . .
H17 H 0.325557 0.720556 0.769441 0.085 Uiso 1 1 calc R . . .
C18 C 0.1915(3) 0.6686(3) 0.8338(3) 0.0733(9) Uani 1 1 d . . . .
H18 H 0.213194 0.713278 0.899964 0.088 Uiso 1 1 calc R . . .
C19 C 0.0923(3) 0.5989(2) 0.8140(3) 0.0623(8) Uani 1 1 d . . . .
C20 C 0.0638(3) 0.5314(3) 0.7172(3) 0.0729(9) Uani 1 1 d . . . .
H20 H -0.002662 0.483213 0.703790 0.087 Uiso 1 1 calc R . . .
C21 C 0.1325(3) 0.5347(2) 0.6403(3) 0.0673(8) Uani 1 1 d . . . .
H21 H 0.112642 0.488149 0.575911 0.081 Uiso 1 1 calc R . . .
C23 C 0.0427(4) 0.6584(4) 0.9852(4) 0.1103(15) Uani 1 1 d . . . .
H23A H 0.031000 0.729045 0.956312 0.165 Uiso 1 1 calc GR . . .
H23B H 0.129636 0.649258 1.040120 0.165 Uiso 1 1 calc GR . . .
H23C H -0.016476 0.643800 1.026356 0.165 Uiso 1 1 calc GR . . .
C15A C 0.4643(8) 0.5215(7) 0.0686(7) 0.104(4) Uani 0.463(8) 1 d D P A 1
H15A H 0.482069 0.593012 0.056210 0.156 Uiso 0.463(8) 1 calc GR P A 1
H15B H 0.423502 0.488258 -0.008331 0.156 Uiso 0.463(8) 1 calc GR P A 1
H15C H 0.543627 0.486209 0.111977 0.156 Uiso 0.463(8) 1 calc GR P A 1
C15 C 0.3100(8) 0.4475(7) 0.0757(7) 0.121(4) Uani 0.537(8) 1 d D P A 2
H15D H 0.317854 0.389655 0.129463 0.181 Uiso 0.537(8) 1 calc GR P A 2
H15E H 0.327647 0.424570 0.005637 0.181 Uiso 0.537(8) 1 calc GR P A 2
H15F H 0.223968 0.475112 0.051291 0.181 Uiso 0.537(8) 1 calc GR P A 2

loop_
_atom_site_aniso_label
_atom_site_aniso_U_11
_atom_site_aniso_U_22
_atom_site_aniso_U_33
_atom_site_aniso_U_23
_atom_site_aniso_U_13
_atom_site_aniso_U_12
O1 0.0603(12) 0.0734(13) 0.0581(13) -0.0025(10) 0.0239(10) -0.0061(10)
O11 0.0891(17) 0.141(2) 0.112(2) -0.0263(17) 0.0634(17) -0.0272(16)
O12 0.0662(14) 0.126(2) 0.0788(16) -0.0189(14) 0.0322(12) -0.0267(13)
O14 0.150(3) 0.126(2) 0.088(2) -0.0177(18) 0.074(2) 0.005(2)
O22 0.0802(15) 0.116(2) 0.0825(16) -0.0190(14) 0.0494(13) -0.0252(13)
C2 0.0539(16) 0.0547(17) 0.0515(17) 0.0003(14) 0.0138(13) -0.0009(13)
C3 0.0535(16) 0.0590(17) 0.0605(18) 0.0039(14) 0.0186(14) -0.0012(14)
C4 0.0637(18) 0.0589(18) 0.0604(18) 0.0065(15) 0.0281(15) 0.0063(14)
C5 0.077(2) 0.067(2) 0.079(2) 0.0105(17) 0.0427(19) 0.0119(18)
C6 0.086(2) 0.068(2) 0.064(2) -0.0039(17) 0.0334(19) 0.0094(18)
C7 0.073(2) 0.074(2) 0.058(2) -0.0050(16) 0.0228(16) -0.0029(16)
C8 0.0608(17) 0.0595(18) 0.0602(19) 0.0074(15) 0.0232(15) 0.0042(15)
C9 0.0540(16) 0.0537(16) 0.0545(17) 0.0057(13) 0.0226(14) 0.0037(13)
C10 0.067(2) 0.080(2) 0.089(3) 0.0039(19) 0.048(2) 0.0014(17)
C13 0.083(3) 0.196(5) 0.105(3) -0.043(3) 0.039(2) -0.051(3)
C16 0.0487(15) 0.0581(17) 0.0520(17) 0.0035(14) 0.0187(13) -0.0013(13)
C17 0.069(2) 0.074(2) 0.074(2) -0.0136(17) 0.0305(17) -0.0265(16)
C18 0.077(2) 0.081(2) 0.067(2) -0.0203(17) 0.0319(17) -0.0249(18)
C19 0.0520(16) 0.078(2) 0.0595(19) -0.0042(16) 0.0228(15) -0.0069(15)
C20 0.0572(18) 0.088(2) 0.078(2) -0.0141(19) 0.0303(17) -0.0237(16)
C21 0.0585(17) 0.079(2) 0.065(2) -0.0168(16) 0.0222(16) -0.0151(16)
C23 0.109(3) 0.149(4) 0.097(3) -0.038(3) 0.066(3) -0.025(3)
C15A 0.097(6) 0.132(8) 0.096(7) -0.007(6) 0.049(5) 0.007(5)
C15 0.150(8) 0.119(7) 0.091(6) -0.058(5) 0.040(5) -0.034(6)

loop_
_atom_type_symbol
_atom_type_description
_atom_type_scat_dispersion_real
_atom_type_scat_dispersion_imag
_atom_type_scat_source
C C 0.0033 0.0016 'International Tables Vol C Tables 4.2.6.8 and 6.1.1.4'
H H 0.0000 0.0000 'International Tables Vol C Tables 4.2.6.8 and 6.1.1.4'
O O 0.0106 0.0060 'International Tables Vol C Tables 4.2.6.8 and 6.1.1.4'

loop_
_geom_angle_atom_site_label_1
_geom_angle_atom_site_label_2
_geom_angle_atom_site_label_3
_geom_angle
C8 O1 C2 106.3(2)
H15Aa C15Aa H15B 109.5
H15Ba C15Aa H15C 109.5
C10 O12 C13 116.1(3)
C19 O22 C23 118.1(3)
O1 C2 C16 115.1(2)
C3 C2 O1 110.2(2)
C3 C2 C16 134.8(3)
C2 C3 H3 126.1
C2 C3 C9 107.7(3)
C9 C3 H3 126.1
H15Aa C15Aa H15C 109.5
H15Db C15b H15E 109.5
H15Eb C15b H15F 109.5
H15Db C15b H15F 109.5
C15b O14 C6 123.3(5)
C15Aa O14 C6 131.5(5)
C5 C4 C9 118.9(3)
C5 C4 C10 118.0(3)
C9 C4 C10 123.1(3)
C4 C5 H5 119.3
C6 C5 C4 121.4(3)
C6 C5 H5 119.3
O14 C6 C5 118.7(3)
C7 C6 O14 119.3(3)
C7 C6 C5 122.0(3)
C6 C7 H7 122.0
C6 C7 C8 116.1(3)
C8 C7 H7 122.0
O1 C8 C7 124.6(3)
O1 C8 C9 110.1(2)
C7 C8 C9 125.3(3)
C4 C9 C3 138.0(3)
C8 C9 C3 105.7(2)
C8 C9 C4 116.3(3)
O11 C10 O12 122.5(3)
O11 C10 C4 124.3(3)
O12 C10 C4 113.2(3)
O12 C13 H13A 109.5
O12 C13 H13B 109.5
O12 C13 H13C 109.5
O14 C15Aa H15A 109.5
H13A C13 H13B 109.5
H13A C13 H13C 109.5
H13B C13 H13C 109.5
C17 C16 C2 120.8(2)
C17 C16 C21 117.4(3)
C21 C16 C2 121.7(3)
C16 C17 H17 119.1
C16 C17 C18 121.9(3)
O14 C15Aa H15B 109.5
O14 C15Aa H15C 109.5
O14 C15b H15D 109.5
O14 C15b H15E 109.5
O14 C15b H15F 109.5
C18 C17 H17 119.1
C17 C18 H18 120.0
C19 C18 C17 119.9(3)
C19 C18 H18 120.0
O22 C19 C18 124.8(3)
O22 C19 C20 116.0(3)
C18 C19 C20 119.2(3)
C19 C20 H20 119.7
C21 C20 C19 120.6(3)
C21 C20 H20 119.7
C16 C21 H21 119.5
C20 C21 C16 121.0(3)
C20 C21 H21 119.5
O22 C23 H23A 109.5
O22 C23 H23B 109.5
O22 C23 H23C 109.5
H23A C23 H23B 109.5
H23A C23 H23C 109.5
H23B C23 H23C 109.5

loop_
_geom_bond_atom_site_label_1
_geom_bond_atom_site_label_2
_geom_bond_distance
O1 C2 1.400(3)
O1 C8 1.367(3)
C15Aa H15A 0.9600
C15Aa H15B 0.9600
C15Aa H15C 0.9600
C15b H15D 0.9600
C15b H15E 0.9600
C15b H15F 0.9600
O11 C10 1.202(3)
O12 C10 1.329(4)
O12 C13 1.456(4)
O14 C6 1.374(4)
O14 C15A 1.269(6)
O14 C15 1.261(6)
O22 C19 1.367(3)
O22 C23 1.427(4)
C2 C3 1.345(4)
C2 C16 1.453(4)
C3 H3 0.9300
C3 C9 1.427(4)
C4 C5 1.388(4)
C4 C9 1.404(4)
C4 C10 1.487(4)
C5 H5 0.9300
C5 C6 1.377(4)
C6 C7 1.353(4)
C7 H7 0.9300
C7 C8 1.383(4)
C8 C9 1.392(4)
C13 H13A 0.9600
C13 H13B 0.9600
C13 H13C 0.9600
C16 C17 1.377(4)
C16 C21 1.388(4)
C17 H17 0.9300
C17 C18 1.378(4)
C18 H18 0.9300
C18 C19 1.369(4)
C19 C20 1.379(4)
C20 H20 0.9300
C20 C21 1.373(4)
C21 H21 0.9300
C23 H23A 0.9600
C23 H23B 0.9600
C23 H23C 0.9600

loop_
_geom_torsion_atom_site_label_1
_geom_torsion_atom_site_label_2
_geom_torsion_atom_site_label_3
_geom_torsion_atom_site_label_4
_geom_torsion
C15b O14 C6 C5 161.8(6)
C15Aa O14 C6 C5 2.2(8)
C15b O14 C6 C7 -17.7(7)
C15Aa O14 C6 C7 -177.3(6)
O1 C2 C3 C9 -0.6(3)
O1 C2 C16 C17 -164.0(3)
O1 C2 C16 C21 17.2(4)
O1 C8 C9 C3 -0.8(3)
O1 C8 C9 C4 178.3(2)
O14 C6 C7 C8 -179.4(3)
O22 C19 C20 C21 -179.7(3)
C2 O1 C8 C7 179.5(3)
C2 O1 C8 C9 0.5(3)
C2 C3 C9 C4 -177.9(3)
C2 C3 C9 C8 0.9(3)
C2 C16 C17 C18 -179.6(3)
C2 C16 C21 C20 -179.6(3)
C3 C2 C16 C17 17.3(5)
C3 C2 C16 C21 -161.5(3)
C4 C5 C6 O14 -179.8(3)
C4 C5 C6 C7 -0.3(5)
C5 C4 C9 C3 -179.8(3)
C5 C4 C9 C8 1.5(4)
C5 C4 C10 O11 0.5(5)
C5 C4 C10 O12 -178.2(3)
C5 C6 C7 C8 1.1(5)
C6 C7 C8 O1 -179.4(3)
C6 C7 C8 C9 -0.6(5)
C7 C8 C9 C3 -179.8(3)
C7 C8 C9 C4 -0.7(4)
C8 O1 C2 C3 0.1(3)
C8 O1 C2 C16 -179.0(2)
C9 C4 C5 C6 -1.0(4)
C9 C4 C10 O11 177.8(3)
C9 C4 C10 O12 -1.0(4)
C10 C4 C5 C6 176.3(3)
C10 C4 C9 C3 3.0(5)
C10 C4 C9 C8 -175.7(3)
C13 O12 C10 O11 -1.5(5)
C13 O12 C10 C4 177.3(3)
C16 C2 C3 C9 178.2(3)
C16 C17 C18 C19 -0.8(5)
C17 C16 C21 C20 1.5(4)
C17 C18 C19 O22 -179.7(3)
C17 C18 C19 C20 1.7(5)
C18 C19 C20 C21 -0.9(5)
C19 C20 C21 C16 -0.7(5)
C21 C16 C17 C18 -0.8(5)
C23 O22 C19 C18 2.6(5)
C23 O22 C19 C20 -178.7(3)
